data_4112493
loop_
_publ_author_name
'Masaaki Okazaki'
'Kyeong A Jung'
'Kazuyuki Satoh'
'Hiroshi Okada'
'Junpei Naito'
'Tadahiro Akagi'
'Hiromi Tobita'
'Hiroshi Ogino'

_publ_contact_author_address
;
Department of Chemistry, Graduate School of Science, Tohoku University, 
Sendai 980-8578, Japan
;
_publ_contact_author_email 'mokazaki@mail.tains.tohoku.ac.jp '
_publ_contact_author_fax '81-22-217-6541 '
_publ_contact_author_name 'Masaaki Okazaki'
_publ_contact_author_phone '81-22-217-6543 '
_publ_section_title
;
 Phosphasilaferracyclopropane: An Activator of Small Molecules Having
 Polarized Single, Double, and Aromatic Unsaturated Bonds
;
_journal_name_full 'Journal of the American Chemical Society'
_journal_page_first 5060
_journal_page_last 5061
_journal_paper_doi 10.1021/ja039704+
_journal_volume 126
_journal_year 2004
_chemical_formula_moiety 'C32 H41 Fe N2 O P Si '
_chemical_formula_sum 'C32 H41 Fe N2 O P Si'
_chemical_formula_weight 584.59
_space_group_IT_number 14
_symmetry_cell_setting monoclinic
_symmetry_Int_Tables_number 14
_symmetry_space_group_name_Hall '-P 2ybc'
_symmetry_space_group_name_H-M 'P 1 21/c 1'
_audit_creation_date 'Fri Feb 20 20:53:56 2004'
_audit_creation_method 'by teXsan'
_cell_angle_alpha 90
_cell_angle_beta 91.16(4)
_cell_angle_gamma 90
_cell_formula_units_Z 4
_cell_length_a 10.934(6)
_cell_length_b 15.733(5)
_cell_length_c 17.676(6)
_cell_measurement_reflns_used 12
_cell_measurement_temperature 423.2
_cell_measurement_theta_max 13.4
_cell_measurement_theta_min 6.8
_cell_volume 3040(2)
_computing_cell_refinement 'MSC/AFC Diffractometer Control'
_computing_data_collection 'MSC/AFC Diffractometer Control'
_computing_data_reduction 'teXsan Ver. 1.11'
_computing_publication_material 'teXsan Ver. 1.11'
_computing_structure_refinement 'teXsan Ver. 1.10'
_computing_structure_solution SIR92
_diffrn_measured_fraction_theta_full 1.0308
_diffrn_measured_fraction_theta_max 1.0308
_diffrn_measurement_device_type 'Rigaku AFC5R'
_diffrn_measurement_method \w-2\q
_diffrn_radiation_type 'Mo K\a'
_diffrn_radiation_wavelength 0.7107
_diffrn_reflns_av_R_equivalents 0.016
_diffrn_reflns_limit_h_max 14
_diffrn_reflns_limit_h_min 0
_diffrn_reflns_limit_k_max 0
_diffrn_reflns_limit_k_min -20
_diffrn_reflns_limit_l_max 22
_diffrn_reflns_limit_l_min -22
_diffrn_reflns_number 7346
_diffrn_reflns_theta_full 27.50
_diffrn_reflns_theta_max 27.50
_diffrn_standards_decay_% 10.41
_diffrn_standards_interval_count 150
_diffrn_standards_number 3
_exptl_absorpt_coefficient_mu 0.615
_exptl_absorpt_correction_T_max 0.999
_exptl_absorpt_correction_T_min 0.963
_exptl_absorpt_correction_type psi-scan
_exptl_absorpt_process_details '(North, Phillips & Mathews, 1968)'
_exptl_crystal_colour colorless
_exptl_crystal_density_diffrn 1.277
_exptl_crystal_description prismatic
_exptl_crystal_size_max 0.200
_exptl_crystal_size_mid 0.200
_exptl_crystal_size_min 0.200
_refine_diff_density_max 0.40
_refine_diff_density_min -0.61
_refine_ls_extinction_method none
_refine_ls_goodness_of_fit_ref 1.671
_refine_ls_hydrogen_treatment noref
_refine_ls_number_parameters 343
_refine_ls_number_reflns 3323
_refine_ls_R_factor_gt 0.0581
_refine_ls_shift/su_max 0.0003
_refine_ls_structure_factor_coef F
_refine_ls_weighting_scheme unit
_refine_ls_wR_factor_ref 0.0635
_reflns_number_gt 3323
_reflns_number_total 7194
_reflns_threshold_expression F^2^>3.0\s(F^2^)
_cod_data_source_file ja0397042Bsi20040223_060427.cif
_cod_data_source_block okazaki-okaks
_cod_original_cell_volume 3040(1)
_cod_original_formula_sum 'C32 H41 Fe N2 O P Si '
_cod_database_code 4112493

loop_
_symmetry_equiv_pos_as_xyz
x,y,z
-x,1/2+y,1/2-z
-x,-y,-z
x,1/2-y,1/2+z

loop_
_atom_site_label
_atom_site_type_symbol
_atom_site_fract_x
_atom_site_fract_y
_atom_site_fract_z
_atom_site_U_iso_or_equiv
_atom_site_adp_type
_atom_site_occupancy
_atom_site_calc_flag
Fe Fe 0.90142(8) 0.16670(6) 0.68222(5) 0.0325(2) Uani 1.00 d
P P 0.7109(1) 0.2033(1) 0.69442(9) 0.0317(4) Uani 1.00 d
Si Si 0.8665(2) 0.0898(1) 0.7897(1) 0.0395(5) Uani 1.00 d
O O 0.9899(5) 0.2945(3) 0.7875(3) 0.063(2) Uani 1.00 d
N1 N 0.7402(5) 0.1411(3) 0.8347(3) 0.038(2) Uani 1.00 d
N2 N 0.4107(6) 0.2383(4) 0.9242(3) 0.052(2) Uani 1.00 d
C1 C 0.9506(6) 0.2435(5) 0.7457(4) 0.044(2) Uani 1.00 d
C2 C 0.8210(7) -0.0259(5) 0.7853(5) 0.061(3) Uani 1.00 d
C3 C 0.9947(7) 0.0911(6) 0.8628(4) 0.070(3) Uani 1.00 d
C4 C 1.0012(6) 0.2076(5) 0.5866(4) 0.043(2) Uani 1.00 d
C5 C 0.9059(7) 0.1529(5) 0.5612(3) 0.046(2) Uani 1.00 d
C6 C 0.9199(7) 0.0723(5) 0.5961(4) 0.046(2) Uani 1.00 d
C7 C 1.0289(6) 0.0758(4) 0.6442(4) 0.041(2) Uani 1.00 d
C8 C 1.0759(6) 0.1591(5) 0.6365(4) 0.041(2) Uani 1.00 d
C9 C 1.0246(8) 0.2955(6) 0.5583(5) 0.066(3) Uani 1.00 d
C10 C 0.8146(8) 0.1750(6) 0.4996(4) 0.071(3) Uani 1.00 d
C11 C 0.8454(8) -0.0051(5) 0.5792(5) 0.066(3) Uani 1.00 d
C12 C 1.0940(7) 0.0012(5) 0.6790(5) 0.061(3) Uani 1.00 d
C13 C 1.1968(7) 0.1891(5) 0.6737(5) 0.062(3) Uani 1.00 d
C14 C 0.6597(6) 0.3078(4) 0.6610(3) 0.036(2) Uani 1.00 d
C15 C 0.7451(6) 0.3717(5) 0.6473(4) 0.044(2) Uani 1.00 d
C16 C 0.7085(8) 0.4529(5) 0.6275(5) 0.059(3) Uani 1.00 d
C17 C 0.5858(8) 0.4737(5) 0.6215(5) 0.059(3) Uani 1.00 d
C18 C 0.5001(7) 0.4120(5) 0.6360(4) 0.050(2) Uani 1.00 d
C19 C 0.5350(6) 0.3307(5) 0.6541(3) 0.040(2) Uani 1.00 d
C20 C 0.5871(5) 0.1330(4) 0.6585(4) 0.034(2) Uani 1.00 d
C21 C 0.5393(6) 0.1426(4) 0.5862(4) 0.041(2) Uani 1.00 d
C22 C 0.4545(6) 0.0848(5) 0.5572(4) 0.047(2) Uani 1.00 d
C23 C 0.4169(7) 0.0181(5) 0.6008(4) 0.053(2) Uani 1.00 d
C24 C 0.4615(7) 0.0086(5) 0.6741(4) 0.052(2) Uani 1.00 d
C25 C 0.5470(6) 0.0656(4) 0.7035(4) 0.043(2) Uani 1.00 d
C26 C 0.6853(6) 0.2161(4) 0.7980(3) 0.039(2) Uani 1.00 d
C27 C 0.5560(6) 0.2330(5) 0.8227(4) 0.047(2) Uani 1.00 d
C28 C 0.5208(6) 0.2103(4) 0.8918(3) 0.038(2) Uani 1.00 d
C29 C 0.6013(6) 0.1562(5) 0.9385(3) 0.042(2) Uani 1.00 d
C30 C 0.7016(6) 0.1236(4) 0.9069(3) 0.040(2) Uani 1.00 d
C31 C 0.3334(8) 0.2933(6) 0.8780(5) 0.072(3) Uani 1.00 d
C32 C 0.3431(7) 0.1817(6) 0.9715(5) 0.069(3) Uani 1.00 d
H1 H 0.8088 -0.0484 0.8347 0.0711 Uiso 1.00 calc
H2 H 0.7458 -0.0329 0.7564 0.0711 Uiso 1.00 calc
H3 H 0.8825 -0.0592 0.7612 0.0711 Uiso 1.00 calc
H4 H 0.9714 0.0617 0.9080 0.0855 Uiso 1.00 calc
H5 H 1.0666 0.0645 0.8442 0.0855 Uiso 1.00 calc
H6 H 1.0156 0.1484 0.8771 0.0855 Uiso 1.00 calc
H7 H 1.0950 0.3198 0.5846 0.0803 Uiso 1.00 calc
H8 H 1.0413 0.2953 0.5056 0.0803 Uiso 1.00 calc
H9 H 0.9564 0.3317 0.5670 0.0803 Uiso 1.00 calc
H10 H 0.7685 0.2242 0.5125 0.0871 Uiso 1.00 calc
H11 H 0.8540 0.1848 0.4530 0.0871 Uiso 1.00 calc
H12 H 0.7576 0.1285 0.4923 0.0871 Uiso 1.00 calc
H13 H 0.7606 0.0038 0.5896 0.0803 Uiso 1.00 calc
H14 H 0.8519 -0.0223 0.5277 0.0803 Uiso 1.00 calc
H15 H 0.8727 -0.0527 0.6104 0.0803 Uiso 1.00 calc
H16 H 1.0446 -0.0488 0.6782 0.0732 Uiso 1.00 calc
H17 H 1.1688 -0.0112 0.6536 0.0732 Uiso 1.00 calc
H18 H 1.1161 0.0125 0.7317 0.0732 Uiso 1.00 calc
H19 H 1.1941 0.1838 0.7277 0.0730 Uiso 1.00 calc
H20 H 1.2641 0.1552 0.6566 0.0730 Uiso 1.00 calc
H21 H 1.2132 0.2470 0.6616 0.0730 Uiso 1.00 calc
H22 H 0.8315 0.3587 0.6519 0.0523 Uiso 1.00 calc
H23 H 0.7695 0.4957 0.6171 0.0706 Uiso 1.00 calc
H24 H 0.5605 0.5308 0.6071 0.0684 Uiso 1.00 calc
H25 H 0.4134 0.4268 0.6342 0.0621 Uiso 1.00 calc
H26 H 0.4734 0.2876 0.6625 0.0492 Uiso 1.00 calc
H27 H 0.5656 0.1909 0.5556 0.0510 Uiso 1.00 calc
H28 H 0.4216 0.0925 0.5059 0.0582 Uiso 1.00 calc
H29 H 0.3579 -0.0224 0.5802 0.0649 Uiso 1.00 calc
H30 H 0.4332 -0.0381 0.7049 0.0619 Uiso 1.00 calc
H31 H 0.5788 0.0591 0.7549 0.0511 Uiso 1.00 calc
H32 H 0.7341 0.2650 0.8146 0.0493 Uiso 1.00 calc
H33 H 0.4988 0.2605 0.7882 0.0564 Uiso 1.00 calc
H34 H 0.5824 0.1440 0.9907 0.0502 Uiso 1.00 calc
H35 H 0.7514 0.0847 0.9373 0.0485 Uiso 1.00 calc
H36 H 0.3776 0.3446 0.8658 0.0861 Uiso 1.00 calc
H37 H 0.3099 0.2664 0.8317 0.0861 Uiso 1.00 calc
H38 H 0.2617 0.3095 0.9042 0.0861 Uiso 1.00 calc
H39 H 0.2921 0.2118 1.0061 0.0814 Uiso 1.00 calc
H40 H 0.2901 0.1444 0.9421 0.0814 Uiso 1.00 calc
H41 H 0.3968 0.1456 1.0013 0.0814 Uiso 1.00 calc

loop_
_atom_site_aniso_label
_atom_site_aniso_U_11
_atom_site_aniso_U_22
_atom_site_aniso_U_33
_atom_site_aniso_U_12
_atom_site_aniso_U_13
_atom_site_aniso_U_23
Fe 0.0310(4) 0.0331(5) 0.0335(5) 0.0018(4) 0.0037(4) -0.0026(4)
P 0.0326(8) 0.0334(9) 0.0293(8) 0.0046(7) 0.0036(7) 0.0001(7)
Si 0.038(1) 0.046(1) 0.0349(10) 0.0109(9) 0.0037(8) 0.0039(9)
O 0.063(3) 0.054(3) 0.071(4) -0.008(3) -0.007(3) -0.028(3)
N1 0.040(3) 0.045(3) 0.030(3) 0.011(3) 0.005(2) 0.002(2)
N2 0.053(4) 0.062(4) 0.043(3) 0.009(3) 0.015(3) 0.000(3)
C1 0.038(4) 0.045(4) 0.049(4) 0.006(3) 0.005(3) -0.003(3)
C2 0.056(5) 0.055(5) 0.073(5) 0.017(4) 0.030(4) 0.019(4)
C3 0.051(5) 0.113(8) 0.044(5) 0.024(5) -0.013(4) 0.001(5)
C4 0.042(4) 0.044(4) 0.044(4) 0.004(3) 0.014(3) 0.002(3)
C5 0.052(4) 0.061(5) 0.026(3) 0.006(4) 0.009(3) -0.004(3)
C6 0.052(4) 0.043(4) 0.043(4) -0.003(3) 0.015(3) -0.012(3)
C7 0.042(4) 0.038(4) 0.044(4) 0.006(3) 0.011(3) -0.004(3)
C8 0.037(3) 0.045(4) 0.042(4) 0.003(3) 0.017(3) -0.003(3)
C9 0.062(5) 0.065(5) 0.072(6) 0.004(4) 0.026(4) 0.019(5)
C10 0.073(6) 0.108(7) 0.033(4) 0.018(6) 0.008(4) 0.002(5)
C11 0.068(5) 0.059(5) 0.073(6) -0.018(4) 0.012(4) -0.025(4)
C12 0.063(5) 0.044(4) 0.077(6) 0.013(4) 0.026(4) 0.006(4)
C13 0.035(4) 0.070(6) 0.081(6) -0.002(4) 0.011(4) -0.011(5)
C14 0.046(4) 0.033(4) 0.030(3) 0.002(3) 0.007(3) -0.004(3)
C15 0.042(4) 0.044(4) 0.045(4) -0.004(3) 0.000(3) 0.003(3)
C16 0.069(6) 0.036(4) 0.071(5) -0.002(4) -0.002(4) 0.009(4)
C17 0.082(6) 0.032(4) 0.063(5) 0.016(4) -0.001(5) 0.001(4)
C18 0.059(5) 0.048(5) 0.043(4) 0.018(4) 0.000(3) -0.004(3)
C19 0.041(4) 0.042(4) 0.036(3) 0.004(3) 0.005(3) -0.004(3)
C20 0.027(3) 0.035(4) 0.040(3) 0.002(3) 0.004(3) -0.006(3)
C21 0.046(4) 0.045(4) 0.032(3) 0.007(3) 0.004(3) -0.004(3)
C22 0.046(4) 0.061(5) 0.034(4) -0.001(4) 0.002(3) -0.008(3)
C23 0.043(4) 0.061(5) 0.054(5) -0.015(4) 0.005(4) -0.019(4)
C24 0.057(5) 0.053(5) 0.047(4) -0.013(4) 0.012(4) 0.000(4)
C25 0.041(4) 0.046(4) 0.040(4) -0.005(3) -0.003(3) 0.004(3)
C26 0.040(4) 0.042(4) 0.034(4) 0.008(3) 0.006(3) 0.004(3)
C27 0.050(4) 0.063(5) 0.027(3) 0.018(4) 0.001(3) -0.002(3)
C28 0.034(3) 0.048(4) 0.033(3) 0.002(3) 0.003(3) -0.010(3)
C29 0.048(4) 0.049(4) 0.030(3) -0.002(3) 0.003(3) 0.002(3)
C30 0.047(4) 0.044(4) 0.028(3) 0.002(3) -0.002(3) -0.001(3)
C31 0.061(5) 0.090(7) 0.064(5) 0.035(5) 0.004(4) 0.002(5)
C32 0.049(5) 0.082(7) 0.076(6) 0.001(5) 0.005(4) -0.003(5)

loop_
_atom_type_symbol
_atom_type_description
_atom_type_scat_dispersion_real
_atom_type_scat_dispersion_imag
_atom_type_scat_source
C C 0.003 0.002
;International Tables for Crystallography
(1992, Vol. C, Tables 4.2.6.8 and 6.1.1.1)
;
H H 0.000 0.000
;International Tables for Crystallography
(1992, Vol. C, Table 6.1.1.2)
;
N N 0.006 0.003
;International Tables for Crystallography
(1992, Vol. C, Tables 4.2.6.8 and 6.1.1.1)
;
P P 0.102 0.094
;International Tables for Crystallography
(1992, Vol. C, Tables 4.2.6.8 and 6.1.1.1)
;
Si Si 0.082 0.070
;International Tables for Crystallography
(1992, Vol. C, Tables 4.2.6.8 and 6.1.1.1)
;
Fe Fe 0.346 0.844
;International Tables for Crystallography
(1992, Vol. C, Tables 4.2.6.8 and 6.1.1.1)
;
O O 0.011 0.006
;International Tables for Crystallography
(1992, Vol. C, Tables 4.2.6.8 and 6.1.1.1)
;

loop_
_geom_angle_atom_site_label_1
_geom_angle_atom_site_label_2
_geom_angle_atom_site_label_3
_geom_angle
_geom_angle_publ_flag
P FE SI 83.21(7) yes
P FE C1 92.1(2) yes
P FE C4 120.4(2) yes
P FE C5 99.6(2) yes
P FE C6 111.0(2) yes
P FE C7 148.0(2) yes
P FE C8 159.5(2) yes
SI FE C1 83.5(2) yes
SI FE C4 156.1(2) yes
SI FE C5 141.1(2) yes
SI FE C6 104.1(2) yes
SI FE C7 91.6(2) yes
SI FE C8 117.3(2) yes
C1 FE C4 98.4(3) yes
C1 FE C5 134.7(3) yes
C1 FE C6 156.2(3) yes
C1 FE C7 118.7(3) yes
C1 FE C8 90.9(3) yes
C4 FE C5 38.7(3) yes
C4 FE C6 65.7(3) yes
C4 FE C7 66.5(3) yes
C4 FE C8 39.1(3) yes
C5 FE C6 38.6(3) yes
C5 FE C7 65.7(3) yes
C5 FE C8 64.5(3) yes
C6 FE C7 39.9(3) yes
C6 FE C8 65.5(3) yes
C7 FE C8 39.3(3) yes
FE P C14 119.5(2) yes
FE P C20 120.2(2) yes
FE P C26 106.7(2) yes
C14 P C20 102.1(3) yes
C14 P C26 99.7(3) yes
C20 P C26 106.1(3) yes
FE SI N1 105.8(2) yes
FE SI C2 121.6(3) yes
FE SI C3 115.3(3) yes
N1 SI C2 104.2(3) yes
N1 SI C3 105.0(3) yes
C2 SI C3 103.3(4) yes
SI N1 C26 118.4(4) yes
SI N1 C30 124.8(4) yes
C26 N1 C30 116.0(5) yes
C28 N2 C31 116.7(6) yes
C28 N2 C32 119.7(6) yes
C31 N2 C32 113.4(7) yes
FE C1 O 176.6(6) yes
FE C4 C5 71.5(4) yes
FE C4 C8 68.9(4) yes
FE C4 C9 129.7(5) yes
C5 C4 C8 106.3(6) yes
C5 C4 C9 125.8(7) yes
C8 C4 C9 127.4(7) yes
FE C5 C4 69.8(4) yes
FE C5 C6 70.3(4) yes
FE C5 C10 131.9(5) yes
C4 C5 C6 109.5(6) yes
C4 C5 C10 124.2(7) yes
C6 C5 C10 125.9(7) yes
FE C6 C5 71.2(4) yes
FE C6 C7 69.2(4) yes
FE C6 C11 130.5(5) yes
C5 C6 C7 107.5(6) yes
C5 C6 C11 126.2(7) yes
C7 C6 C11 125.9(7) yes
FE C7 C6 70.9(4) yes
FE C7 C8 69.3(4) yes
FE C7 C12 135.3(5) yes
C6 C7 C8 105.9(6) yes
C6 C7 C12 126.0(6) yes
C8 C7 C12 126.5(6) yes
FE C8 C4 71.9(4) yes
FE C8 C7 71.3(4) yes
FE C8 C13 126.8(5) yes
C4 C8 C7 110.8(6) yes
C4 C8 C13 125.6(7) yes
C7 C8 C13 123.5(7) yes
P C14 C15 120.1(5) yes
P C14 C19 123.0(5) yes
C15 C14 C19 116.7(6) yes
C14 C15 C16 121.2(7) yes
C15 C16 C17 120.8(7) yes
C16 C17 C18 118.9(7) yes
C17 C18 C19 120.9(7) yes
C14 C19 C18 121.4(7) yes
P C20 C21 120.9(5) yes
P C20 C25 119.5(5) yes
C21 C20 C25 119.4(6) yes
C20 C21 C22 120.5(6) yes
C21 C22 C23 120.0(7) yes
C22 C23 C24 120.3(7) yes
C23 C24 C25 120.2(7) yes
C20 C25 C24 119.5(6) yes
P C26 N1 106.1(4) yes
P C26 C27 117.5(4) yes
N1 C26 C27 113.0(5) yes
C26 C27 C28 120.4(6) yes
N2 C28 C27 123.4(6) yes
N2 C28 C29 117.3(6) yes
C27 C28 C29 119.2(6) yes
C28 C29 C30 118.2(6) yes
N1 C30 C29 125.2(6) yes

loop_
_geom_bond_atom_site_label_1
_geom_bond_atom_site_label_2
_geom_bond_distance
_geom_bond_publ_flag
FE P 2.176(2) yes
FE SI 2.290(2) yes
FE C1 1.727(7) yes
FE C4 2.130(6) yes
FE C5 2.152(6) yes
FE C6 2.140(7) yes
FE C7 2.117(6) yes
FE C8 2.090(6) yes
P C14 1.831(6) yes
P C20 1.849(6) yes
P C26 1.869(6) yes
SI N1 1.799(5) yes
SI C2 1.888(8) yes
SI C3 1.887(8) yes
O C1 1.167(8) yes
N1 C26 1.468(8) yes
N1 C30 1.380(8) yes
N2 C28 1.413(8) yes
N2 C31 1.451(10) yes
N2 C32 1.44(1) yes
C4 C5 1.418(10) yes
C4 C8 1.413(9) yes
C4 C9 1.49(1) yes
C5 C6 1.417(10) yes
C5 C10 1.50(1) yes
C6 C7 1.452(10) yes
C6 C11 1.491(10) yes
C7 C8 1.416(9) yes
C7 C12 1.497(10) yes
C8 C13 1.539(10) yes
C14 C15 1.396(9) yes
C14 C19 1.413(9) yes
C15 C16 1.383(10) yes
C16 C17 1.38(1) yes
C17 C18 1.38(1) yes
C18 C19 1.372(10) yes
C20 C21 1.379(9) yes
C20 C25 1.402(9) yes
C21 C22 1.389(9) yes
C22 C23 1.37(1) yes
C23 C24 1.38(1) yes
C24 C25 1.388(9) yes
C26 C27 1.511(9) yes
C27 C28 1.337(9) yes
C28 C29 1.467(9) yes
C29 C30 1.343(9) yes
